data_2103333
loop_
_publ_author_name
'Olovsson, I.'
'Ptasiewicz-Bak, H.'
'Gustafsson, T.'
'Majerz, I.'

_publ_section_title
;
 Asymmetric hydrogen bonds in centrosymmetric environment. II. Neutron
 study of very short hydrogen bonds in potassium hydrogen
 dichloromaleate at 90K and 170K
;
_journal_issue 4
_journal_name_full 'Acta Crystallographica Section B'
_journal_page_first 627
_journal_page_last 631
_journal_paper_doi 10.1107/S0108768102004858
_journal_volume 58
_journal_year 2002
_chemical_formula_moiety 'K2 Cl4 O8 C8 H2'
_chemical_formula_sum 'C8 H2 Cl4 K2 O8'
_chemical_formula_weight 446.1
_space_group_IT_number 1
_symmetry_cell_setting triclinic
_symmetry_space_group_name_Hall 'P 1'
_symmetry_space_group_name_H-M 'P 1'
_atom_type_scat_source Sears(1992)
_cell_angle_alpha 81.24(4)
_cell_angle_beta 85.17(4)
_cell_angle_gamma 89.16(4)
_cell_formula_units_Z 1
_cell_length_a 5.031(3)
_cell_length_b 7.827(4)
_cell_length_c 8.835(5)
_cell_measurement_temperature 90
_cell_volume 342.6(3)
_computing_cell_refinement 'STOE 4-circle X-ray Diffractometer Control Program'
_computing_data_collection 'Aracor Diffractometer Control Program'
_computing_data_reduction 'ARACOR-DATRED vers. 950320'
_computing_structure_refinement 'UPALS Lundgren (1982)'
_diffrn_measurement_device 'Huber-Aracor 400 mm diameter four-circle'
_diffrn_measurement_method \q-2\q
_diffrn_radiation_probe neutron
_diffrn_radiation_type neutron
_diffrn_radiation_wavelength 1.207
_diffrn_reflns_av_R_equivalents 0.034
_diffrn_reflns_limit_h_max 6
_diffrn_reflns_limit_h_min 0
_diffrn_reflns_limit_k_max 10
_diffrn_reflns_limit_k_min -10
_diffrn_reflns_limit_l_max 11
_diffrn_reflns_limit_l_min -11
_diffrn_reflns_number 1880
_diffrn_reflns_theta_max 52
_diffrn_standards_decay_% stable
_diffrn_standards_interval_count 33
_diffrn_standards_number 3
_exptl_absorpt_coefficient_mu 0.088
_exptl_absorpt_correction_T_max 0.9162
_exptl_absorpt_correction_T_min 0.7019
_exptl_absorpt_correction_type numerical
_exptl_absorpt_process_details 'gaussian (Coppens, Leiserowitz & Rabinovich, 1965)'
_exptl_crystal_colour colourless
_exptl_crystal_density_diffrn 2.162
_exptl_crystal_density_meas ?
_exptl_crystal_description 'plate with 6 faces'
_exptl_crystal_size_max 4.2
_exptl_crystal_size_mid 3.5
_exptl_crystal_size_min 1.0
_refine_diff_density_max 0.04
_refine_diff_density_min -0.04
_refine_ls_extinction_coef 7038.3
_refine_ls_extinction_method 'Lorentzian type I isotropic (Becker & Coppens, 1974, 1975)'
_refine_ls_goodness_of_fit_ref 1.0846
_refine_ls_hydrogen_treatment refall
_refine_ls_number_parameters 119
_refine_ls_number_reflns 1457
_refine_ls_R_factor_gt 0.0544
_refine_ls_shift/su_max 0.05
_refine_ls_structure_factor_coef Fsqd
_refine_ls_wR_factor_ref 0.0801
_reflns_number_gt 1457
_reflns_number_total 1580
_reflns_threshold_expression F~o~^2^>3\s(F~o~^2^)
_cod_data_source_file os0089.cif
_cod_data_source_block 2
_cod_original_cell_volume 342.6(2)
_cod_database_code 2103333

loop_
_symmetry_equiv_pos_as_xyz
x,y,z

loop_
_atom_site_aniso_label
_atom_site_aniso_U_11
_atom_site_aniso_U_22
_atom_site_aniso_U_33
_atom_site_aniso_U_12
_atom_site_aniso_U_13
_atom_site_aniso_U_23
K .0090(6) .0090(6) .0119(6) -.0008(5) .0014(4) -.0014(5)
Cl1 .0071(3) .0108(3) .0110(3) .0004(2) .0038(2) -.0013(2)
Cl2 .0128(3) .0064(2) .0164(3) .0001(2) .0058(2) -.0037(2)
O1 .0116(4) .0108(4) .0111(4) .0006(3) -.0035(3) -.0041(3)
O2 .0104(4) .0080(4) .0098(4) .0014(3) -.0022(3) -.0010(3)
O3 .0095(4) .0074(4) .0135(4) -.0001(3) .0037(3) -.0024(3)
O4 .0083(4) .0081(4) .0143(4) -.0017(3) .0046(3) -.0019(3)
C1 .0066(3) .0062(3) .0081(3) -.0004(3) -.0007(2) -.0011(3)
C2 .0062(3) .0067(3) .0082(3) -.0001(3) .0007(3) -.0009(3)
C3 .0066(3) .0058(3) .0091(3) .0002(3) .0022(2) -.0015(3)
C4 .0058(3) .0064(3) .0090(3) -.0001(3) .0019(3) -.0013(3)
H2 .0225(12) .0116(10) .0138(12) .0035(9) -.0088(9) .0088(9)
H4 .0165(12) .0146(10) .0215(12) .0054(9) .0084(9) -.0102(9)
K1 .0090(6) .0090(6) .0119(6) -.0008(5) .0014(4) -.0014(5)
Cl11 .0071(3) .0108(3) .0110(3) .0004(2) .0038(2) -.0013(2)
Cl21 .0128(3) .0064(2) .0164(3) .0001(2) .0058(2) -.0037(2)
O11 .0116(4) .0108(4) .0111(4) .0006(3) -.0035(3) -.0041(3)
O21 .0104(4) .0080(4) .0098(4) .0014(3) -.0022(3) -.0010(3)
O31 .0095(4) .0074(4) .0135(4) -.0001(3) .0037(3) -.0024(3)
O41 .0083(4) .0081(4) .0143(4) -.0017(3) .0046(3) -.0019(3)
C11 .0066(3) .0062(3) .0081(3) -.0004(3) -.0007(2) -.0011(3)
C21 .0062(3) .0067(3) .0082(3) -.0001(3) .0007(3) -.0009(3)
C31 .0066(3) .0058(3) .0091(3) .0002(3) .0022(2) -.0015(3)
C41 .0058(3) .0064(3) .0090(3) -.0001(3) .0019(3) -.0013(3)

loop_
_atom_site_label
_atom_site_fract_x
_atom_site_fract_y
_atom_site_fract_z
_atom_site_U_iso_or_equiv
_atom_site_thermal_displace_type
K .3018(3) -.1558(2) .6241(2) .0100(6) Uequi
Cl1 .47320(10) -.24490(10) .05950(10) .0097(3) Uequi
Cl2 .13590(10) -.57120(10) .20250(10) .0125(3) Uequi
O1 .2353(2) -.00210(10) .33420(10) .0112(4) Uequi
O2 .0253(2) .05010(10) .12200(10) .0094(4) Uequi
O3 -.2506(2) -.22050(10) .40220(10) .0101(4) Uequi
O4 -.2970(2) -.50650(10) .41490(10) .0102(4) Uequi
C1 .15070(10) -.04960(10) .22160(10) .0070(3) Uequi
C2 .20300(10) -.23230(10) .18930(10) .0070(3) Uequi
C3 .05740(10) -.37120(10) .25220(10) .0072(3) Uequi
C4 -.18180(10) -.36050(10) .36540(10) .0070(3) Uequi
H2 -.0079(18) .0095(11) -.0148(8) .0160(11) Uequi
H4 -.5221(16) -.4924(11) .5089(9) .0175(11) Uequi
K1 -.3018(3) .1558(2) -.6241(2) .0100(6) Uequi
Cl11 -.47320(10) .24490(10) -.05950(10) .0097(3) Uequi
Cl21 -.13590(10) .57120(10) -.20250(10) .0125(3) Uequi
O11 -.2353(2) .00210(10) -.33420(10) .0112(4) Uequi
O21 -.0253(2) -.05010(10) -.12200(10) .0094(4) Uequi
O31 .2506(2) .22050(10) -.40220(10) .0101(4) Uequi
O41 .2970(2) .50650(10) -.41490(10) .0102(4) Uequi
C11 -.15070(10) .04960(10) -.22160(10) .0070(3) Uequi
C21 -.20300(10) .23230(10) -.18930(10) .0070(3) Uequi
C31 -.05740(10) .37120(10) -.25220(10) .0072(3) Uequi
C41 .18180(10) .36050(10) -.36540(10) .0070(3) Uequi

loop_
_geom_angle_atom_site_label_1
_geom_angle_atom_site_label_2
_geom_angle_atom_site_label_3
_geom_angle_site_symmetry_1
_geom_angle
_geom_angle_publ_flag
O1 C1 O2 . 123.50(10) yes
O1 C1 C2 . 120.20(10) yes
O2 C1 C2 . 116.30(10) yes
C1 C2 C3 . 125.20(10) yes
C1 C2 Cl1 . 112.50(10) yes
Cl1 C2 C3 . 122.40(10) yes
C2 C3 Cl2 . 120.30(10) yes
Cl2 C3 C4 . 117.20(10) yes
C2 C3 C4 . 122.50(10) yes
C3 C4 O3 . 119.90(10) yes
C3 C4 O4 . 114.20(10) yes
O3 C4 O4 . 125.90(10) yes
H2 O2 C1 . 121.9(4) yes
H2 O21 C11 . 111.7(4) yes
H4 O4 C4 . 113.2(4) yes
H4 O41 C41 1_664 118.3(5) yes

loop_
_geom_bond_atom_site_label_1
_geom_bond_atom_site_label_2
_geom_bond_site_symmetry_1
_geom_bond_site_symmetry_2
_geom_bond_distance
_geom_bond_publ_flag
K O1 . . 2.704(2) yes
K O41 . 1_546 2.717(2) yes
Cl1 C2 . . 1.7150(10) yes
Cl2 C3 . . 1.7210(10) yes
O1 C1 . . 1.2240(10) yes
O2 C1 . . 1.2850(10) yes
O3 C4 . . 1.2260(10) yes
O4 C4 . . 1.2880(10) yes
C1 C2 . . 1.5150(10) yes
C2 C3 . . 1.3410(10) yes
C3 C4 . . 1.5090(10) yes
O2 H2 . . 1.320(7) yes
O21 H2 . . 1.127(8) yes
O4 H4 . . 1.358(8) yes
O41 H4 1_446 . 1.087(8) yes
